data_7061516
loop_
_publ_author_name
'Horniichuk, Oleksandr Ye.'
'Ridier, Karl'
'Moln\'ar, G\'abor'
'Kotsyubynsky, Volodymyr O.'
'Shova, Sergiu'
'Amirkhanov, Vladimir M.'
'Gural'skiy, Il&#x2019;ya A.'
'Salmon, Lionel'
'Bousseksou, Azzedine'

_publ_section_title
;
 Solvatomorphism, polymorphism and spin crossover in
 bis[hydrotris(1,2,3-triazol-1-yl)borate]iron(ii)
;
_journal_issue 24
_journal_name_full 'New Journal of Chemistry'
_journal_page_first 11734
_journal_page_last 11740
_journal_paper_doi 10.1039/D2NJ01471H
_journal_volume 46
_journal_year 2022
_chemical_formula_moiety 'C12 H14 B2 Fe N18, 2(C H Cl3)'
_chemical_formula_sum 'C14 H16 B2 Cl6 Fe N18'
_chemical_formula_weight 726.62
_space_group_crystal_system monoclinic
_space_group_IT_number 14
_space_group_name_Hall '-P 2ybc'
_space_group_name_H-M_alt 'P 1 21/c 1'
_atom_sites_solution_hydrogens mixed
_audit_creation_date 2020-09-09
_audit_creation_method
;
Olex2 1.2
(compiled 2018.05.29 svn.r3508 for OlexSys, GUI svn.r5506)
;
_audit_update_record
;
2022-03-25 deposited with the CCDC.	2022-05-18 downloaded from the CCDC.
;
_cell_angle_alpha 90
_cell_angle_beta 105.973(4)
_cell_angle_gamma 90
_cell_formula_units_Z 2
_cell_length_a 8.2460(4)
_cell_length_b 12.1991(4)
_cell_length_c 14.6014(6)
_cell_measurement_reflns_used 3810
_cell_measurement_temperature 180.00(14)
_cell_measurement_theta_max 28.4840
_cell_measurement_theta_min 2.2070
_cell_volume 1412.10(10)
_computing_cell_refinement 'CrysAlisPro 1.171.40.53 (Rigaku OD, 2019)'
_computing_data_collection 'CrysAlisPro 1.171.40.53 (Rigaku OD, 2019)'
_computing_data_reduction 'CrysAlisPro 1.171.40.53 (Rigaku OD, 2019)'
_computing_molecular_graphics 'Olex2 (Dolomanov et al., 2009)'
_computing_publication_material 'Olex2 (Dolomanov et al., 2009)'
_computing_structure_refinement 'ShelXL (Sheldrick, 2015)'
_diffrn_ambient_environment N~2~
_diffrn_ambient_temperature 180.00(14)
_diffrn_detector 'CCD plate'
_diffrn_detector_area_resol_mean 8.0797
_diffrn_detector_type Eos
_diffrn_measured_fraction_theta_full 1.000
_diffrn_measured_fraction_theta_max 0.875
_diffrn_measurement_details
;
List of Runs (angles in degrees, time in seconds):

  # Type    Start    End  Width  t~exp~   \w     \q     \k     \f   Frames
#--------------------------------------------------------------------------
  1  \w    -69.00   0.00   1.00  125.00    --  -20.11 110.00  55.00   69
  2  \w     -2.00  73.00   1.00  125.00    --   22.22-110.00 -39.00   75
  3  \w    -95.00 -69.00   1.00  125.00    --  -20.11-178.00  90.00   26
  4  \w    -33.00  -7.00   1.00  125.00    --  -20.11 -77.00 150.00   26
  5  \w    -50.00   2.00   1.00  125.00    --  -20.11  38.00 -90.00   52
  6  \w     21.00  52.00   1.00  125.00    --  -20.11  38.00 -90.00   31
  7  \w     -1.00  90.00   1.00  125.00    --   22.22  57.00 150.00   91
;
_diffrn_measurement_device 'four-circle diffractometer'
_diffrn_measurement_device_type 'Xcalibur, Eos'
_diffrn_measurement_method '\w scans'
_diffrn_orient_matrix_type 'CrysAlisPro convention (1999,Acta A55,543-557)'
_diffrn_orient_matrix_UB_11 0.0101215000
_diffrn_orient_matrix_UB_12 -0.0563568000
_diffrn_orient_matrix_UB_13 -0.0089699000
_diffrn_orient_matrix_UB_21 -0.0885132000
_diffrn_orient_matrix_UB_22 -0.0076484000
_diffrn_orient_matrix_UB_23 -0.0104977000
_diffrn_orient_matrix_UB_31 -0.0085059000
_diffrn_orient_matrix_UB_32 0.0120454000
_diffrn_orient_matrix_UB_33 -0.0486238000
_diffrn_radiation_monochromator graphite
_diffrn_radiation_probe x-ray
_diffrn_radiation_type MoK\a
_diffrn_radiation_wavelength 0.71073
_diffrn_reflns_av_R_equivalents 0.0285
_diffrn_reflns_av_unetI/netI 0.0353
_diffrn_reflns_Laue_measured_fraction_full 1.000
_diffrn_reflns_Laue_measured_fraction_max 0.875
_diffrn_reflns_limit_h_max 10
_diffrn_reflns_limit_h_min -8
_diffrn_reflns_limit_k_max 16
_diffrn_reflns_limit_k_min -15
_diffrn_reflns_limit_l_max 18
_diffrn_reflns_limit_l_min -18
_diffrn_reflns_number 9532
_diffrn_reflns_point_group_measured_fraction_full 1.000
_diffrn_reflns_point_group_measured_fraction_max 0.875
_diffrn_reflns_theta_full 25.242
_diffrn_reflns_theta_max 28.907
_diffrn_reflns_theta_min 2.212
_diffrn_source 'fine-focus sealed X-ray tube'
_diffrn_source_type 'Enhance (Mo) X-ray Source'
_exptl_absorpt_coefficient_mu 1.147
_exptl_absorpt_correction_T_max 1.00000
_exptl_absorpt_correction_T_min 0.89110
_exptl_absorpt_correction_type multi-scan
_exptl_absorpt_process_details
;
CrysAlisPro 1.171.40.53 (Rigaku Oxford Diffraction, 2019)
Empirical absorption correction using spherical harmonics,
 implemented in SCALE3 ABSPACK scaling algorithm.
;
_exptl_crystal_colour 'clear light red'
_exptl_crystal_density_diffrn 1.709
_exptl_crystal_description prism
_exptl_crystal_F_000 728
_exptl_crystal_size_max 0.15
_exptl_crystal_size_mid 0.1
_exptl_crystal_size_min 0.03
_refine_diff_density_max 0.721
_refine_diff_density_min -0.571
_refine_diff_density_rms 0.068
_refine_ls_extinction_method none
_refine_ls_goodness_of_fit_ref 1.047
_refine_ls_hydrogen_treatment mixed
_refine_ls_matrix_type full
_refine_ls_number_parameters 191
_refine_ls_number_reflns 3251
_refine_ls_number_restraints 1
_refine_ls_restrained_S_all 1.047
_refine_ls_R_factor_all 0.0519
_refine_ls_R_factor_gt 0.0403
_refine_ls_shift/su_max 0.000
_refine_ls_shift/su_mean 0.000
_refine_ls_structure_factor_coef Fsqd
_refine_ls_weighting_details 'w=1/[\s^2^(Fo^2^)+(0.0245P)^2^+1.7120P] where P=(Fo^2^+2Fc^2^)/3'
_refine_ls_weighting_scheme calc
_refine_ls_wR_factor_gt 0.0802
_refine_ls_wR_factor_ref 0.0848
_reflns_Friedel_coverage 0.000
_reflns_number_gt 2740
_reflns_number_total 3251
_reflns_threshold_expression 'I > 2\s(I)'
_cod_data_source_file d2nj01471h2.cif
_cod_data_source_block shi_4730_ilgu
_cod_depositor_comments 'Adding full bibliography for 7061516--7061521.cif.'
_cod_original_cell_volume 1412.11(10)
_cod_database_code 7061516
_shelx_shelxl_version_number 2017/1
_chemical_oxdiff_formula C15H15N12B1Fe1Cl3
_chemical_oxdiff_usercomment HO-404CHCl3
_shelx_space_group_comment
;
The symmetry employed for this shelxl refinement is uniquely defined
by the following loop, which should always be used as a source of
symmetry information in preference to the above space-group names.
They are only intended as comments.
;
_shelx_estimated_absorpt_t_max 0.966
_shelx_estimated_absorpt_t_min 0.847
_diffrn_oxdiff_digest_frames
;
01c127d97795453e5699317a2692ba20be003889522
;
_reflns_odcompleteness_completeness 99.87
_reflns_odcompleteness_iscentric 1
_reflns_odcompleteness_theta 26.32
_olex2_refinement_description
;
1. Fixed Uiso
 At 1.2 times of:
  All C(H) groups
2. Restrained distances
 B1-H1
 1.1 with sigma of 0.02
3.a Ternary CH refined with riding coordinates:
 C7(H7)
3.b Aromatic/amide H refined with riding coordinates:
 C4(H4), C3(H3), C6(H6), C5(H5), C2(H2), C1(H1A)
;
_olex2_submission_special_instructions 'No special instructions were received'
_oxdiff_exptl_absorpt_empirical_details
;
Empirical correction (ABSPACK) includes:
- Absorption correction using spherical harmonics
- Frame scaling
;
_oxdiff_exptl_absorpt_empirical_full_max 1.188
_oxdiff_exptl_absorpt_empirical_full_min 0.786

loop_
_space_group_symop_operation_xyz
'x, y, z'
'-x, y+1/2, -z+1/2'
'-x, -y, -z'
'x, -y-1/2, z-1/2'

loop_
_atom_site_label
_atom_site_type_symbol
_atom_site_fract_x
_atom_site_fract_y
_atom_site_fract_z
_atom_site_U_iso_or_equiv
_atom_site_adp_type
_atom_site_occupancy
_atom_site_site_symmetry_order
_atom_site_calc_flag
_atom_site_refinement_flags_posn
_atom_site_refinement_flags_adp
_atom_site_refinement_flags_occupancy
_atom_site_disorder_assembly
_atom_site_disorder_group
Fe1 Fe 1.000000 0.500000 0.500000 0.01417(11) Uani 1 2 d S T P . .
Cl2 Cl 0.13117(10) 0.09815(6) 0.65488(6) 0.0475(2) Uani 1 1 d . . . . .
Cl1 Cl 0.47945(11) 0.15799(8) 0.68290(6) 0.0587(2) Uani 1 1 d . . . . .
Cl3 Cl 0.28193(19) 0.08223(7) 0.49949(6) 0.0833(4) Uani 1 1 d . . . . .
N5 N 0.8930(2) 0.35657(15) 0.46655(13) 0.0184(4) Uani 1 1 d . . . . .
N6 N 0.8764(3) 0.29515(17) 0.39079(14) 0.0252(4) Uani 1 1 d . . . . .
B1 B 0.8280(3) 0.3622(2) 0.62350(18) 0.0204(5) Uani 1 1 d D . . . .
C4 C 0.7641(3) 0.20749(19) 0.49142(17) 0.0243(5) Uani 1 1 d . . . . .
H4 H 0.711060 0.154545 0.518836 0.029 Uiso 1 1 calc R . . . .
C7 C 0.2783(4) 0.1563(2) 0.60220(19) 0.0406(7) Uani 1 1 d . . . . .
H7 H 0.244266 0.231947 0.583779 0.049 Uiso 1 1 calc R . . . .
C3 C 0.7965(3) 0.2026(2) 0.40479(18) 0.0288(6) Uani 1 1 d . . . . .
H3 H 0.768089 0.144563 0.362053 0.035 Uiso 1 1 calc R . . . .
N4 N 0.8246(2) 0.30456(15) 0.52882(13) 0.0189(4) Uani 1 1 d . . . . .
N7 N 0.7431(2) 0.47454(15) 0.59743(12) 0.0184(4) Uani 1 1 d . . . . .
N8 N 0.8080(2) 0.54383(15) 0.54482(12) 0.0177(4) Uani 1 1 d . . . . .
N9 N 0.7233(2) 0.63629(16) 0.53254(14) 0.0225(4) Uani 1 1 d . . . . .
C6 C 0.6125(3) 0.5246(2) 0.61828(16) 0.0239(5) Uani 1 1 d . . . . .
H6 H 0.543475 0.495922 0.653131 0.029 Uiso 1 1 calc R . . . .
C5 C 0.6019(3) 0.6257(2) 0.57808(17) 0.0266(5) Uani 1 1 d . . . . .
H5 H 0.523400 0.679229 0.581369 0.032 Uiso 1 1 calc R . . . .
N1 N 1.0155(2) 0.38458(16) 0.67453(13) 0.0195(4) Uani 1 1 d . . . . .
N2 N 1.1071(2) 0.44308(16) 0.62787(13) 0.0183(4) Uani 1 1 d . . . . .
N3 N 1.2630(2) 0.45190(18) 0.68141(13) 0.0245(4) Uani 1 1 d . . . . .
C2 C 1.1164(3) 0.3549(2) 0.75982(16) 0.0263(5) Uani 1 1 d . . . . .
H2 H 1.086962 0.313982 0.806541 0.032 Uiso 1 1 calc R . . . .
C1 C 1.2714(3) 0.3976(2) 0.76357(17) 0.0304(6) Uani 1 1 d . . . . .
H1A H 1.367572 0.390494 0.814513 0.036 Uiso 1 1 calc R . . . .
H1 H 0.764(3) 0.3152(18) 0.6673(15) 0.020(6) Uiso 1 1 d D . . . .

loop_
_atom_site_aniso_label
_atom_site_aniso_U_11
_atom_site_aniso_U_22
_atom_site_aniso_U_33
_atom_site_aniso_U_23
_atom_site_aniso_U_13
_atom_site_aniso_U_12
Fe1 0.0141(2) 0.0148(2) 0.0154(2) 0.00076(16) 0.00703(15) -0.00104(18)
Cl2 0.0388(4) 0.0402(4) 0.0575(5) 0.0065(3) 0.0032(3) 0.0023(3)
Cl1 0.0442(5) 0.0800(7) 0.0553(5) 0.0167(4) 0.0197(4) -0.0043(4)
Cl3 0.1777(13) 0.0342(5) 0.0444(5) -0.0065(4) 0.0412(6) -0.0005(6)
N5 0.0187(9) 0.0185(10) 0.0197(9) 0.0002(7) 0.0083(7) -0.0007(8)
N6 0.0260(11) 0.0248(11) 0.0262(10) -0.0079(8) 0.0097(8) -0.0015(9)
B1 0.0193(12) 0.0236(14) 0.0199(12) 0.0043(10) 0.0079(10) -0.0024(11)
C4 0.0213(12) 0.0152(11) 0.0363(13) 0.0005(9) 0.0076(10) -0.0024(10)
C7 0.067(2) 0.0240(14) 0.0282(14) 0.0028(11) 0.0080(13) 0.0050(14)
C3 0.0295(13) 0.0202(12) 0.0367(14) -0.0104(10) 0.0088(11) -0.0030(11)
N4 0.0174(9) 0.0174(10) 0.0234(9) 0.0033(7) 0.0082(7) -0.0026(8)
N7 0.0167(9) 0.0220(10) 0.0186(9) -0.0013(7) 0.0085(7) -0.0032(8)
N8 0.0184(9) 0.0178(9) 0.0185(9) 0.0021(7) 0.0079(7) 0.0009(8)
N9 0.0210(10) 0.0210(10) 0.0252(10) -0.0012(8) 0.0060(8) 0.0048(8)
C6 0.0167(11) 0.0358(15) 0.0219(11) -0.0085(10) 0.0099(9) -0.0015(10)
C5 0.0202(12) 0.0324(14) 0.0275(12) -0.0086(10) 0.0070(9) 0.0064(11)
N1 0.0190(10) 0.0226(10) 0.0186(9) 0.0045(7) 0.0081(7) -0.0016(8)
N2 0.0165(9) 0.0210(10) 0.0193(9) 0.0012(7) 0.0080(7) -0.0028(8)
N3 0.0190(10) 0.0339(12) 0.0199(9) 0.0010(8) 0.0044(7) -0.0027(9)
C2 0.0264(12) 0.0351(14) 0.0176(11) 0.0073(10) 0.0066(9) 0.0000(11)
C1 0.0238(13) 0.0461(16) 0.0191(12) 0.0061(10) 0.0022(9) -0.0010(12)

loop_
_atom_type_symbol
_atom_type_description
_atom_type_scat_dispersion_real
_atom_type_scat_dispersion_imag
_atom_type_scat_source
C C 0.0033 0.0016 'International Tables Vol C Tables 4.2.6.8 and 6.1.1.4'
H H 0.0000 0.0000 'International Tables Vol C Tables 4.2.6.8 and 6.1.1.4'
B B 0.0013 0.0007 'International Tables Vol C Tables 4.2.6.8 and 6.1.1.4'
Cl Cl 0.1484 0.1585 'International Tables Vol C Tables 4.2.6.8 and 6.1.1.4'
Fe Fe 0.3463 0.8444 'International Tables Vol C Tables 4.2.6.8 and 6.1.1.4'
N N 0.0061 0.0033 'International Tables Vol C Tables 4.2.6.8 and 6.1.1.4'

loop_
_geom_angle_atom_site_label_1
_geom_angle_atom_site_label_2
_geom_angle_atom_site_label_3
_geom_angle
_geom_angle_site_symmetry_1
_geom_angle_site_symmetry_3
_geom_angle_publ_flag
N5 Fe1 N5 180.0 . 3_766 ?
N8 Fe1 N5 88.68(8) 3_766 3_766 ?
N8 Fe1 N5 91.32(8) . 3_766 ?
N8 Fe1 N5 88.68(8) . . ?
N8 Fe1 N5 91.32(8) 3_766 . ?
N8 Fe1 N8 180.0 . 3_766 ?
N8 Fe1 N2 88.40(7) 3_766 3_766 ?
N8 Fe1 N2 91.60(8) 3_766 . ?
N8 Fe1 N2 88.40(7) . . ?
N8 Fe1 N2 91.60(8) . 3_766 ?
N2 Fe1 N5 88.57(8) 3_766 3_766 ?
N2 Fe1 N5 91.43(8) 3_766 . ?
N2 Fe1 N5 91.43(8) . 3_766 ?
N2 Fe1 N5 88.57(8) . . ?
N2 Fe1 N2 180.00(6) 3_766 . ?
N6 N5 Fe1 130.94(15) . . ?
N6 N5 N4 109.45(18) . . ?
N4 N5 Fe1 119.59(14) . . ?
N5 N6 C3 106.97(19) . . ?
N4 B1 N1 106.36(18) . . ?
N4 B1 H1 113.1(13) . . ?
N7 B1 N4 106.80(18) . . ?
N7 B1 N1 106.77(19) . . ?
N7 B1 H1 110.6(13) . . ?
N1 B1 H1 112.8(13) . . ?
C3 C4 H4 127.2 . . ?
N4 C4 H4 127.2 . . ?
N4 C4 C3 105.7(2) . . ?
Cl2 C7 Cl3 109.99(17) . . ?
Cl2 C7 H7 108.7 . . ?
Cl1 C7 Cl2 110.54(15) . . ?
Cl1 C7 Cl3 110.16(18) . . ?
Cl1 C7 H7 108.7 . . ?
Cl3 C7 H7 108.7 . . ?
N6 C3 C4 109.4(2) . . ?
N6 C3 H3 125.3 . . ?
C4 C3 H3 125.3 . . ?
N5 N4 B1 118.69(18) . . ?
C4 N4 N5 108.51(18) . . ?
C4 N4 B1 132.80(19) . . ?
N8 N7 B1 118.32(17) . . ?
C6 N7 B1 133.43(19) . . ?
C6 N7 N8 108.23(19) . . ?
N7 N8 Fe1 120.44(14) . . ?
N9 N8 Fe1 129.90(15) . . ?
N9 N8 N7 109.67(17) . . ?
N8 N9 C5 106.79(19) . . ?
N7 C6 H6 127.0 . . ?
N7 C6 C5 106.0(2) . . ?
C5 C6 H6 127.0 . . ?
N9 C5 C6 109.3(2) . . ?
N9 C5 H5 125.3 . . ?
C6 C5 H5 125.3 . . ?
N2 N1 B1 118.32(17) . . ?
C2 N1 B1 133.00(19) . . ?
C2 N1 N2 108.66(19) . . ?
N1 N2 Fe1 119.95(14) . . ?
N3 N2 Fe1 130.50(15) . . ?
N3 N2 N1 109.55(17) . . ?
N2 N3 C1 106.91(19) . . ?
N1 C2 H2 127.2 . . ?
N1 C2 C1 105.6(2) . . ?
C1 C2 H2 127.2 . . ?
N3 C1 C2 109.3(2) . . ?
N3 C1 H1A 125.3 . . ?
C2 C1 H1A 125.3 . . ?

loop_
_geom_bond_atom_site_label_1
_geom_bond_atom_site_label_2
_geom_bond_distance
_geom_bond_site_symmetry_2
_geom_bond_publ_flag
Fe1 N5 1.9600(19) 3_766 ?
Fe1 N5 1.9600(19) . ?
Fe1 N8 1.9468(18) . ?
Fe1 N8 1.9468(18) 3_766 ?
Fe1 N2 1.9597(18) 3_766 ?
Fe1 N2 1.9597(18) . ?
Cl2 C7 1.755(3) . ?
Cl1 C7 1.751(3) . ?
Cl3 C7 1.758(3) . ?
N5 N6 1.312(3) . ?
N5 N4 1.353(2) . ?
N6 C3 1.351(3) . ?
B1 N4 1.544(3) . ?
B1 N7 1.539(3) . ?
B1 N1 1.545(3) . ?
B1 H1 1.094(16) . ?
C4 H4 0.9300 . ?
C4 C3 1.364(3) . ?
C4 N4 1.341(3) . ?
C7 H7 0.9800 . ?
C3 H3 0.9300 . ?
N7 N8 1.348(3) . ?
N7 C6 1.344(3) . ?
N8 N9 1.313(3) . ?
N9 C5 1.352(3) . ?
C6 H6 0.9300 . ?
C6 C5 1.358(4) . ?
C5 H5 0.9300 . ?
N1 N2 1.352(2) . ?
N1 C2 1.343(3) . ?
N2 N3 1.312(3) . ?
N3 C1 1.355(3) . ?
C2 H2 0.9300 . ?
C2 C1 1.367(4) . ?
C1 H1A 0.9300 . ?

loop_
_geom_torsion_atom_site_label_1
_geom_torsion_atom_site_label_2
_geom_torsion_atom_site_label_3
_geom_torsion_atom_site_label_4
_geom_torsion
_geom_torsion_site_symmetry_1
_geom_torsion_site_symmetry_2
_geom_torsion_site_symmetry_3
_geom_torsion_site_symmetry_4
_geom_torsion_publ_flag
Fe1 N5 N6 C3 178.26(17) . . . . ?
Fe1 N5 N4 B1 2.0(3) . . . . ?
Fe1 N5 N4 C4 -178.21(15) . . . . ?
Fe1 N8 N9 C5 -179.82(16) . . . . ?
Fe1 N2 N3 C1 179.98(18) . . . . ?
N5 N6 C3 C4 -0.2(3) . . . . ?
N6 N5 N4 B1 -179.45(19) . . . . ?
N6 N5 N4 C4 0.3(2) . . . . ?
B1 N7 N8 Fe1 1.9(2) . . . . ?
B1 N7 N8 N9 -177.85(18) . . . . ?
B1 N7 C6 C5 177.3(2) . . . . ?
B1 N1 N2 Fe1 1.5(3) . . . . ?
B1 N1 N2 N3 -178.8(2) . . . . ?
B1 N1 C2 C1 178.4(2) . . . . ?
C3 C4 N4 N5 -0.4(3) . . . . ?
C3 C4 N4 B1 179.3(2) . . . . ?
N4 N5 N6 C3 -0.1(2) . . . . ?
N4 B1 N7 N8 -57.8(2) . . . . ?
N4 B1 N7 C6 124.4(2) . . . . ?
N4 B1 N1 N2 56.2(3) . . . . ?
N4 B1 N1 C2 -121.8(3) . . . . ?
N4 C4 C3 N6 0.4(3) . . . . ?
N7 B1 N4 N5 55.4(2) . . . . ?
N7 B1 N4 C4 -124.4(3) . . . . ?
N7 B1 N1 N2 -57.5(2) . . . . ?
N7 B1 N1 C2 124.5(3) . . . . ?
N7 N8 N9 C5 -0.1(2) . . . . ?
N7 C6 C5 N9 0.7(3) . . . . ?
N8 N7 C6 C5 -0.7(2) . . . . ?
N8 N9 C5 C6 -0.4(3) . . . . ?
C6 N7 N8 Fe1 -179.73(14) . . . . ?
C6 N7 N8 N9 0.5(2) . . . . ?
N1 B1 N4 N5 -58.4(2) . . . . ?
N1 B1 N4 C4 121.9(3) . . . . ?
N1 B1 N7 N8 55.7(2) . . . . ?
N1 B1 N7 C6 -122.1(2) . . . . ?
N1 N2 N3 C1 0.3(3) . . . . ?
N1 C2 C1 N3 -0.1(3) . . . . ?
N2 N1 C2 C1 0.3(3) . . . . ?
N2 N3 C1 C2 -0.1(3) . . . . ?
C2 N1 N2 Fe1 179.92(16) . . . . ?
C2 N1 N2 N3 -0.4(3) . . . . ?
